data_7132156
loop_
_publ_author_name
'Wang, Jie'
'Wang, Shan-Shan'
'Xiao, Jun'
'He, Yu-Jie'
'Wu, Xin-Yan'
'Li, Xingguang'
'Liu, Pei-Nian'

_publ_section_title
;
 Formal (4+2) cycloaddition of azoalkenes with trifluoromethylimidoyl
 sulfoxonium ylides: synthesis of trifluoromethyl pyridazine derivatives
;
_journal_name_full 'Chemical Communications'
_journal_paper_doi 10.1039/D3CC03950A
_journal_year 2023
_chemical_formula_sum 'C17 H17 F3 N4 O6'
_chemical_formula_weight 430.35
_space_group_crystal_system triclinic
_space_group_IT_number 2
_space_group_name_Hall '-P 1'
_space_group_name_H-M_alt 'P -1'
_atom_sites_solution_hydrogens geom
_audit_block_doi 10.5517/ccdc.csd.cc2g8b36
_audit_creation_method SHELXL-2013
_audit_update_record
;
2023-06-24 deposited with the CCDC.	2023-09-25 downloaded from the CCDC.
;
_cell_angle_alpha 95.562(3)
_cell_angle_beta 100.951(3)
_cell_angle_gamma 93.877(3)
_cell_formula_units_Z 2
_cell_length_a 9.0815(8)
_cell_length_b 9.9989(9)
_cell_length_c 11.2070(10)
_cell_measurement_reflns_used 5671
_cell_measurement_temperature 293(2)
_cell_measurement_theta_max 50.831
_cell_measurement_theta_min 4.586
_cell_volume 990.56(15)
_computing_cell_refinement 'Bruker SAINT'
_computing_data_collection 'Bruker APEX2'
_computing_data_reduction 'Bruker SAINT'
_computing_molecular_graphics 'Bruker SHELXTL'
_computing_publication_material 'Bruker SHELXTL'
_computing_structure_refinement 'SHELXL-2013 (Sheldrick, 2013)'
_computing_structure_solution 'SHELXS-97 (Sheldrick 2008)'
_diffrn_ambient_temperature 293(2)
_diffrn_measured_fraction_theta_full 0.997
_diffrn_measured_fraction_theta_max 0.997
_diffrn_measurement_device_type 'Bruker APEX-II CCD'
_diffrn_measurement_method '\f and \w scans'
_diffrn_radiation_type MoK\a
_diffrn_radiation_wavelength 0.71073
_diffrn_reflns_av_R_equivalents 0.0811
_diffrn_reflns_av_unetI/netI 0.0604
_diffrn_reflns_Laue_measured_fraction_full 0.997
_diffrn_reflns_Laue_measured_fraction_max 0.997
_diffrn_reflns_limit_h_max 11
_diffrn_reflns_limit_h_min -11
_diffrn_reflns_limit_k_max 12
_diffrn_reflns_limit_k_min -12
_diffrn_reflns_limit_l_max 13
_diffrn_reflns_limit_l_min -13
_diffrn_reflns_number 17758
_diffrn_reflns_point_group_measured_fraction_full 0.997
_diffrn_reflns_point_group_measured_fraction_max 0.997
_diffrn_reflns_theta_full 25.242
_diffrn_reflns_theta_max 25.993
_diffrn_reflns_theta_min 2.653
_exptl_absorpt_coefficient_mu 0.128
_exptl_absorpt_correction_T_max 0.7456
_exptl_absorpt_correction_T_min 0.5477
_exptl_absorpt_correction_type multi-scan
_exptl_absorpt_process_details sadabs
_exptl_crystal_colour colorless
_exptl_crystal_density_diffrn 1.443
_exptl_crystal_description prismatic
_exptl_crystal_F_000 444
_exptl_crystal_size_max 0.200
_exptl_crystal_size_mid 0.160
_exptl_crystal_size_min 0.060
_refine_diff_density_max 0.365
_refine_diff_density_min -0.315
_refine_diff_density_rms 0.043
_refine_ls_extinction_coef 0.051(6)
_refine_ls_extinction_expression Fc^*^=kFc[1+0.001xFc^2^\l^3^/sin(2\q)]^-1/4^
_refine_ls_extinction_method SHELXL
_refine_ls_goodness_of_fit_ref 1.037
_refine_ls_hydrogen_treatment constr
_refine_ls_matrix_type full
_refine_ls_number_parameters 275
_refine_ls_number_reflns 3884
_refine_ls_number_restraints 0
_refine_ls_restrained_S_all 1.037
_refine_ls_R_factor_all 0.0989
_refine_ls_R_factor_gt 0.0561
_refine_ls_shift/su_max 0.001
_refine_ls_shift/su_mean 0.000
_refine_ls_structure_factor_coef Fsqd
_refine_ls_weighting_details 'w=1/[\s^2^(Fo^2^)+(0.0552P)^2^+0.4080P] where P=(Fo^2^+2Fc^2^)/3'
_refine_ls_weighting_scheme calc
_refine_ls_wR_factor_gt 0.1288
_refine_ls_wR_factor_ref 0.1546
_reflns_Friedel_coverage 0.000
_reflns_number_gt 2508
_reflns_number_total 3884
_reflns_threshold_expression 'I > 2\s(I)'
_cod_data_source_file d3cc03950a2.cif
_cod_data_source_block mo_d8v23224_0m
_cod_original_cell_volume 990.55(15)
_cod_database_code 7132156
_shelx_space_group_comment
; 
The symmetry employed for this shelxl refinement is uniquely defined 
by the following loop, which should always be used as a source of 
symmetry information in preference to the above space-group names. 
They are only intended as comments. 
;
_shelx_estimated_absorpt_t_min 0.975
_shelx_estimated_absorpt_t_max 0.992
_shelxl_version_number 2013-4

loop_
_space_group_symop_operation_xyz
'x, y, z'
'-x, -y, -z'

loop_
_atom_site_label
_atom_site_type_symbol
_atom_site_fract_x
_atom_site_fract_y
_atom_site_fract_z
_atom_site_U_iso_or_equiv
_atom_site_adp_type
_atom_site_occupancy
_atom_site_site_symmetry_order
_atom_site_calc_flag
_atom_site_refinement_flags_posn
_atom_site_refinement_flags_adp
_atom_site_refinement_flags_occupancy
_atom_site_disorder_assembly
_atom_site_disorder_group
F1 F 0.7082(2) -0.02079(18) 0.66540(17) 0.0870(6) Uani 1 1 d . . . . .
F2 F 0.86341(19) 0.15027(18) 0.73268(18) 0.0812(6) Uani 1 1 d . . . . .
F3 F 0.7635(2) 0.04378(19) 0.85606(17) 0.0806(6) Uani 1 1 d . . . . .
O1 O 0.3903(2) -0.0224(2) 0.60737(18) 0.0707(6) Uani 1 1 d . . . . .
O2 O 0.2497(2) 0.0066(2) 0.75001(19) 0.0751(6) Uani 1 1 d . . . . .
O3 O 0.0884(2) 0.5319(2) 0.31194(19) 0.0777(7) Uani 1 1 d . . . . .
O4 O 0.0940(2) 0.6316(2) 0.4922(2) 0.0731(6) Uani 1 1 d . . . . .
O5 O 0.6795(4) 0.4936(3) 1.1072(2) 0.1254(12) Uani 1 1 d . . . . .
O6 O 0.7946(2) 0.5335(2) 0.96024(18) 0.0708(6) Uani 1 1 d . . . . .
N1 N 0.4593(2) 0.1382(2) 0.90235(19) 0.0520(6) Uani 1 1 d . . . . .
N2 N 0.4787(2) 0.1187(2) 0.78249(18) 0.0497(5) Uani 1 1 d . . . . .
N3 N 0.5721(2) 0.2115(2) 0.61341(17) 0.0499(6) Uani 1 1 d . . . . .
H3 H 0.6218 0.1761 0.5621 0.060 Uiso 1 1 calc R U . . .
N4 N 0.1358(3) 0.5473(2) 0.4229(2) 0.0573(6) Uani 1 1 d . . . . .
C1 C 0.5389(3) 0.2348(3) 0.9759(2) 0.0493(6) Uani 1 1 d . . . . .
C2 C 0.6411(3) 0.3314(2) 0.9340(2) 0.0444(6) Uani 1 1 d . . . . .
C3 C 0.6685(3) 0.3083(2) 0.8221(2) 0.0451(6) Uani 1 1 d . . . . .
H3A H 0.7278 0.3733 0.7943 0.054 Uiso 1 1 calc R U . . .
C4 C 0.6079(3) 0.1815(2) 0.7376(2) 0.0453(6) Uani 1 1 d . . . . .
C5 C 0.7361(3) 0.0872(3) 0.7458(3) 0.0566(7) Uani 1 1 d . . . . .
C6 C 0.4611(3) 0.2951(2) 0.5712(2) 0.0441(6) Uani 1 1 d . . . . .
C7 C 0.4312(3) 0.3072(3) 0.4459(2) 0.0497(7) Uani 1 1 d . . . . .
H7 H 0.4846 0.2602 0.3949 0.060 Uiso 1 1 calc R U . . .
C8 C 0.3240(3) 0.3875(3) 0.3972(2) 0.0527(7) Uani 1 1 d . . . . .
H8 H 0.3029 0.3936 0.3135 0.063 Uiso 1 1 calc R U . . .
C9 C 0.2476(3) 0.4596(3) 0.4741(2) 0.0477(6) Uani 1 1 d . . . . .
C10 C 0.2761(3) 0.4497(3) 0.5974(2) 0.0499(6) Uani 1 1 d . . . . .
H10 H 0.2244 0.4990 0.6481 0.060 Uiso 1 1 calc R U . . .
C11 C 0.3810(3) 0.3668(3) 0.6461(2) 0.0489(6) Uani 1 1 d . . . . .
H11 H 0.3984 0.3586 0.7294 0.059 Uiso 1 1 calc R U . . .
C12 C 0.5164(4) 0.2414(3) 1.1059(2) 0.0728(9) Uani 1 1 d . . . . .
H12A H 0.4718 0.3229 1.1260 0.109 Uiso 1 1 calc R U . . .
H12B H 0.6119 0.2406 1.1600 0.109 Uiso 1 1 calc R U . . .
H12C H 0.4510 0.1650 1.1147 0.109 Uiso 1 1 calc R U . . .
C13 C 0.3724(3) 0.0280(3) 0.7044(3) 0.0552(7) Uani 1 1 d . . . . .
C14 C 0.1318(4) -0.0866(4) 0.6747(4) 0.1066(14) Uani 1 1 d . . . . .
H14A H 0.0967 -0.0512 0.5988 0.160 Uiso 1 1 calc R U . . .
H14B H 0.0499 -0.0984 0.7167 0.160 Uiso 1 1 calc R U . . .
H14C H 0.1708 -0.1720 0.6587 0.160 Uiso 1 1 calc R U . . .
C15 C 0.7068(3) 0.4595(3) 1.0117(2) 0.0530(7) Uani 1 1 d . . . . .
C16 C 0.8708(4) 0.6583(3) 1.0303(3) 0.0743(9) Uani 1 1 d . . . . .
H16A H 0.9490 0.6382 1.0963 0.089 Uiso 1 1 calc R U . . .
H16B H 0.7996 0.7101 1.0651 0.089 Uiso 1 1 calc R U . . .
C17 C 0.9374(4) 0.7357(4) 0.9433(4) 0.0948(12) Uani 1 1 d . . . . .
H17A H 0.8585 0.7575 0.8801 0.142 Uiso 1 1 calc R U . . .
H17B H 1.0050 0.6821 0.9075 0.142 Uiso 1 1 calc R U . . .
H17C H 0.9917 0.8174 0.9864 0.142 Uiso 1 1 calc R U . . .

loop_
_atom_site_aniso_label
_atom_site_aniso_U_11
_atom_site_aniso_U_22
_atom_site_aniso_U_33
_atom_site_aniso_U_23
_atom_site_aniso_U_13
_atom_site_aniso_U_12
F1 0.0806(12) 0.0709(11) 0.0965(14) -0.0365(10) 0.0013(10) 0.0259(9)
F2 0.0571(10) 0.0761(12) 0.1132(15) -0.0002(11) 0.0275(10) 0.0117(9)
F3 0.0885(13) 0.0805(12) 0.0760(12) 0.0148(10) 0.0112(10) 0.0351(10)
O1 0.0712(13) 0.0710(13) 0.0626(13) -0.0278(11) 0.0165(10) -0.0039(11)
O2 0.0600(12) 0.0839(15) 0.0762(14) -0.0206(12) 0.0207(11) -0.0092(11)
O3 0.0760(14) 0.1070(18) 0.0505(12) 0.0201(12) 0.0050(10) 0.0159(13)
O4 0.0800(14) 0.0653(13) 0.0767(15) 0.0059(11) 0.0186(12) 0.0189(11)
O5 0.192(3) 0.109(2) 0.0708(16) -0.0466(15) 0.0681(18) -0.054(2)
O6 0.0892(15) 0.0579(12) 0.0592(12) -0.0159(10) 0.0169(11) -0.0122(11)
N1 0.0640(14) 0.0507(13) 0.0434(12) 0.0043(11) 0.0153(11) 0.0070(11)
N2 0.0570(13) 0.0488(12) 0.0416(12) -0.0064(10) 0.0120(10) 0.0014(10)
N3 0.0586(13) 0.0570(13) 0.0352(11) -0.0072(10) 0.0151(10) 0.0140(11)
N4 0.0562(14) 0.0621(15) 0.0546(15) 0.0109(13) 0.0120(12) 0.0031(12)
C1 0.0623(16) 0.0491(15) 0.0373(13) 0.0039(12) 0.0097(12) 0.0124(13)
C2 0.0523(14) 0.0446(14) 0.0348(13) -0.0017(11) 0.0048(11) 0.0136(12)
C3 0.0514(14) 0.0432(14) 0.0391(13) -0.0008(11) 0.0067(11) 0.0055(11)
C4 0.0497(14) 0.0457(14) 0.0395(13) -0.0046(11) 0.0101(11) 0.0063(12)
C5 0.0610(17) 0.0524(16) 0.0528(17) -0.0078(14) 0.0078(14) 0.0088(14)
C6 0.0491(14) 0.0436(14) 0.0376(13) -0.0058(11) 0.0106(11) -0.0006(11)
C7 0.0623(16) 0.0508(15) 0.0359(13) -0.0064(12) 0.0158(12) 0.0028(13)
C8 0.0647(17) 0.0581(16) 0.0338(13) -0.0001(12) 0.0111(12) -0.0003(14)
C9 0.0478(14) 0.0521(15) 0.0420(14) 0.0013(12) 0.0092(11) 0.0009(12)
C10 0.0533(15) 0.0563(16) 0.0401(14) -0.0050(12) 0.0129(12) 0.0090(13)
C11 0.0531(15) 0.0613(16) 0.0318(12) -0.0030(12) 0.0103(11) 0.0065(13)
C12 0.100(2) 0.077(2) 0.0419(16) 0.0059(15) 0.0205(16) -0.0026(18)
C13 0.0582(16) 0.0505(16) 0.0551(16) -0.0078(13) 0.0124(14) 0.0070(13)
C14 0.067(2) 0.123(3) 0.114(3) -0.035(3) 0.016(2) -0.030(2)
C15 0.0647(17) 0.0550(16) 0.0363(14) -0.0079(12) 0.0081(13) 0.0078(14)
C16 0.078(2) 0.0596(19) 0.072(2) -0.0175(17) -0.0026(17) -0.0068(16)
C17 0.096(3) 0.070(2) 0.103(3) 0.007(2) -0.008(2) -0.017(2)

loop_
_atom_type_symbol
_atom_type_description
_atom_type_scat_dispersion_real
_atom_type_scat_dispersion_imag
_atom_type_scat_source
C C 0.0033 0.0016 'International Tables Vol C Tables 4.2.6.8 and 6.1.1.4'
H H 0.0000 0.0000 'International Tables Vol C Tables 4.2.6.8 and 6.1.1.4'
F F 0.0171 0.0103 'International Tables Vol C Tables 4.2.6.8 and 6.1.1.4'
N N 0.0061 0.0033 'International Tables Vol C Tables 4.2.6.8 and 6.1.1.4'
O O 0.0106 0.0060 'International Tables Vol C Tables 4.2.6.8 and 6.1.1.4'

loop_
_geom_angle_atom_site_label_1
_geom_angle_atom_site_label_2
_geom_angle_atom_site_label_3
_geom_angle
_geom_angle_site_symmetry_1
_geom_angle_site_symmetry_3
_geom_angle_publ_flag
C13 O2 C14 115.6(2) . . ?
C15 O6 C16 117.9(2) . . ?
C1 N1 N2 119.3(2) . . ?
N1 N2 C13 115.6(2) . . ?
N1 N2 C4 124.15(19) . . ?
C13 N2 C4 120.2(2) . . ?
C6 N3 C4 123.58(19) . . ?
C6 N3 H3 118.2 . . ?
C4 N3 H3 118.2 . . ?
O4 N4 O3 123.4(2) . . ?
O4 N4 C9 118.5(2) . . ?
O3 N4 C9 118.0(2) . . ?
N1 C1 C2 121.8(2) . . ?
N1 C1 C12 114.9(3) . . ?
C2 C1 C12 123.3(2) . . ?
C3 C2 C1 119.1(2) . . ?
C3 C2 C15 119.4(2) . . ?
C1 C2 C15 121.3(2) . . ?
C2 C3 C4 123.1(2) . . ?
C2 C3 H3A 118.5 . . ?
C4 C3 H3A 118.5 . . ?
N3 C4 N2 114.3(2) . . ?
N3 C4 C3 110.3(2) . . ?
N2 C4 C3 107.83(19) . . ?
N3 C4 C5 107.1(2) . . ?
N2 C4 C5 110.2(2) . . ?
C3 C4 C5 106.90(19) . . ?
F1 C5 F2 107.3(2) . . ?
F1 C5 F3 106.6(2) . . ?
F2 C5 F3 106.2(2) . . ?
F1 C5 C4 114.5(2) . . ?
F2 C5 C4 111.8(2) . . ?
F3 C5 C4 110.0(2) . . ?
C11 C6 N3 124.0(2) . . ?
C11 C6 C7 118.9(2) . . ?
N3 C6 C7 117.1(2) . . ?
C8 C7 C6 120.7(2) . . ?
C8 C7 H7 119.7 . . ?
C6 C7 H7 119.7 . . ?
C7 C8 C9 119.3(2) . . ?
C7 C8 H8 120.4 . . ?
C9 C8 H8 120.4 . . ?
C10 C9 C8 120.9(2) . . ?
C10 C9 N4 119.8(2) . . ?
C8 C9 N4 119.4(2) . . ?
C9 C10 C11 120.0(2) . . ?
C9 C10 H10 120.0 . . ?
C11 C10 H10 120.0 . . ?
C10 C11 C6 120.3(2) . . ?
C10 C11 H11 119.9 . . ?
C6 C11 H11 119.9 . . ?
C1 C12 H12A 109.5 . . ?
C1 C12 H12B 109.5 . . ?
H12A C12 H12B 109.5 . . ?
C1 C12 H12C 109.5 . . ?
H12A C12 H12C 109.5 . . ?
H12B C12 H12C 109.5 . . ?
O1 C13 O2 124.9(3) . . ?
O1 C13 N2 123.5(3) . . ?
O2 C13 N2 111.6(2) . . ?
O2 C14 H14A 109.5 . . ?
O2 C14 H14B 109.5 . . ?
H14A C14 H14B 109.5 . . ?
O2 C14 H14C 109.5 . . ?
H14A C14 H14C 109.5 . . ?
H14B C14 H14C 109.5 . . ?
O5 C15 O6 122.4(3) . . ?
O5 C15 C2 124.4(3) . . ?
O6 C15 C2 113.2(2) . . ?
O6 C16 C17 106.8(3) . . ?
O6 C16 H16A 110.4 . . ?
C17 C16 H16A 110.4 . . ?
O6 C16 H16B 110.4 . . ?
C17 C16 H16B 110.4 . . ?
H16A C16 H16B 108.6 . . ?
C16 C17 H17A 109.5 . . ?
C16 C17 H17B 109.5 . . ?
H17A C17 H17B 109.5 . . ?
C16 C17 H17C 109.5 . . ?
H17A C17 H17C 109.5 . . ?
H17B C17 H17C 109.5 . . ?

loop_
_geom_bond_atom_site_label_1
_geom_bond_atom_site_label_2
_geom_bond_distance
_geom_bond_site_symmetry_2
_geom_bond_publ_flag
F1 C5 1.315(3) . ?
F2 C5 1.319(3) . ?
F3 C5 1.334(3) . ?
O1 C13 1.199(3) . ?
O2 C13 1.324(3) . ?
O2 C14 1.448(4) . ?
O3 N4 1.227(3) . ?
O4 N4 1.219(3) . ?
O5 C15 1.169(3) . ?
O6 C15 1.301(3) . ?
O6 C16 1.462(3) . ?
N1 C1 1.288(3) . ?
N1 N2 1.384(3) . ?
N2 C13 1.388(3) . ?
N2 C4 1.487(3) . ?
N3 C6 1.396(3) . ?
N3 C4 1.433(3) . ?
N3 H3 0.8600 . ?
N4 C9 1.458(3) . ?
C1 C2 1.465(4) . ?
C1 C12 1.506(3) . ?
C2 C3 1.326(3) . ?
C2 C15 1.496(4) . ?
C3 C4 1.511(3) . ?
C3 H3A 0.9300 . ?
C4 C5 1.541(4) . ?
C6 C11 1.391(3) . ?
C6 C7 1.398(3) . ?
C7 C8 1.371(4) . ?
C7 H7 0.9300 . ?
C8 C9 1.385(3) . ?
C8 H8 0.9300 . ?
C9 C10 1.371(3) . ?
C10 C11 1.374(4) . ?
C10 H10 0.9300 . ?
C11 H11 0.9300 . ?
C12 H12A 0.9600 . ?
C12 H12B 0.9600 . ?
C12 H12C 0.9600 . ?
C14 H14A 0.9600 . ?
C14 H14B 0.9600 . ?
C14 H14C 0.9600 . ?
C16 C17 1.491(5) . ?
C16 H16A 0.9700 . ?
C16 H16B 0.9700 . ?
C17 H17A 0.9600 . ?
C17 H17B 0.9600 . ?
C17 H17C 0.9600 . ?

loop_
_geom_hbond_atom_site_label_D
_geom_hbond_atom_site_label_H
_geom_hbond_atom_site_label_A
_geom_hbond_distance_DH
_geom_hbond_distance_HA
_geom_hbond_distance_DA
_geom_hbond_angle_DHA
_geom_hbond_site_symmetry_A
C14 H14C O4 0.96 2.54 3.275(4) 133.8 1_545
C11 H11 N2 0.93 2.64 3.130(4) 113.3 .
C11 H11 O5 0.93 2.48 3.135(3) 127.7 2_667
C3 H3A O3 0.93 2.42 3.306(3) 159.0 2_666
N3 H3 O1 0.86 2.31 3.052(3) 145.3 2_656

loop_
_geom_torsion_atom_site_label_1
_geom_torsion_atom_site_label_2
_geom_torsion_atom_site_label_3
_geom_torsion_atom_site_label_4
_geom_torsion
_geom_torsion_site_symmetry_1
_geom_torsion_site_symmetry_2
_geom_torsion_site_symmetry_3
_geom_torsion_site_symmetry_4
_geom_torsion_publ_flag
C1 N1 N2 C13 -169.7(2) . . . . ?
C1 N1 N2 C4 14.1(3) . . . . ?
N2 N1 C1 C2 4.8(4) . . . . ?
N2 N1 C1 C12 -176.1(2) . . . . ?
N1 C1 C2 C3 -9.5(4) . . . . ?
C12 C1 C2 C3 171.5(3) . . . . ?
N1 C1 C2 C15 166.4(2) . . . . ?
C12 C1 C2 C15 -12.5(4) . . . . ?
C1 C2 C3 C4 -4.5(4) . . . . ?
C15 C2 C3 C4 179.5(2) . . . . ?
C6 N3 C4 N2 57.9(3) . . . . ?
C6 N3 C4 C3 -63.7(3) . . . . ?
C6 N3 C4 C5 -179.7(2) . . . . ?
N1 N2 C4 N3 -147.6(2) . . . . ?
C13 N2 C4 N3 36.3(3) . . . . ?
N1 N2 C4 C3 -24.6(3) . . . . ?
C13 N2 C4 C3 159.3(2) . . . . ?
N1 N2 C4 C5 91.8(3) . . . . ?
C13 N2 C4 C5 -84.3(3) . . . . ?
C2 C3 C4 N3 144.7(2) . . . . ?
C2 C3 C4 N2 19.3(3) . . . . ?
C2 C3 C4 C5 -99.2(3) . . . . ?
N3 C4 C5 F1 -53.3(3) . . . . ?
N2 C4 C5 F1 71.6(3) . . . . ?
C3 C4 C5 F1 -171.5(2) . . . . ?
N3 C4 C5 F2 69.0(3) . . . . ?
N2 C4 C5 F2 -166.1(2) . . . . ?
C3 C4 C5 F2 -49.2(3) . . . . ?
N3 C4 C5 F3 -173.3(2) . . . . ?
N2 C4 C5 F3 -48.4(3) . . . . ?
C3 C4 C5 F3 68.5(3) . . . . ?
C4 N3 C6 C11 5.2(4) . . . . ?
C4 N3 C6 C7 -175.4(2) . . . . ?
C11 C6 C7 C8 -0.5(4) . . . . ?
N3 C6 C7 C8 -179.9(2) . . . . ?
C6 C7 C8 C9 1.5(4) . . . . ?
C7 C8 C9 C10 -1.1(4) . . . . ?
C7 C8 C9 N4 178.7(2) . . . . ?
O4 N4 C9 C10 15.8(4) . . . . ?
O3 N4 C9 C10 -163.9(2) . . . . ?
O4 N4 C9 C8 -164.0(2) . . . . ?
O3 N4 C9 C8 16.2(4) . . . . ?
C8 C9 C10 C11 -0.4(4) . . . . ?
N4 C9 C10 C11 179.8(2) . . . . ?
C9 C10 C11 C6 1.5(4) . . . . ?
N3 C6 C11 C10 178.3(2) . . . . ?
C7 C6 C11 C10 -1.0(4) . . . . ?
C14 O2 C13 O1 0.7(5) . . . . ?
C14 O2 C13 N2 179.8(3) . . . . ?
N1 N2 C13 O1 -162.9(3) . . . . ?
C4 N2 C13 O1 13.5(4) . . . . ?
N1 N2 C13 O2 18.0(3) . . . . ?
C4 N2 C13 O2 -165.6(2) . . . . ?
C16 O6 C15 O5 5.2(5) . . . . ?
C16 O6 C15 C2 -177.2(2) . . . . ?
C3 C2 C15 O5 173.7(3) . . . . ?
C1 C2 C15 O5 -2.3(4) . . . . ?
C3 C2 C15 O6 -3.9(3) . . . . ?
C1 C2 C15 O6 -179.8(2) . . . . ?
C15 O6 C16 C17 -168.9(3) . . . . ?
